data_2202621
loop_
_publ_author_name
'Jian-Rong Li'
'Ruo-Hua Zhang'
'Xian-He Bu'

_publ_section_title
;
 1,5-Bis(benzylsulfonyl)pentane
;
_journal_issue 11
_journal_name_full 'Acta Crystallographica Section E'
_journal_page_first o1738
_journal_page_last o1739
_journal_paper_doi 10.1107/S1600536803022888
_journal_volume 59
_journal_year 2003
_chemical_formula_iupac 'C19 H24 O4 S2'
_chemical_formula_moiety 'C19 H24 O4 S2'
_chemical_formula_sum 'C19 H24 O4 S2'
_chemical_formula_weight 380.50
_chemical_name_systematic
;
1,5-bis(benzylsulfonyl)-pentane
;
_space_group_IT_number 15
_symmetry_cell_setting monoclinic
_symmetry_space_group_name_Hall '-C 2yc'
_symmetry_space_group_name_H-M 'C 1 2/c 1'
_atom_sites_solution_hydrogens geom
_atom_sites_solution_primary direct
_atom_sites_solution_secondary difmap
_cell_angle_alpha 90.00
_cell_angle_beta 103.357(6)
_cell_angle_gamma 90.00
_cell_formula_units_Z 4
_cell_length_a 38.562(13)
_cell_length_b 4.7679(16)
_cell_length_c 10.344(4)
_cell_measurement_reflns_used 781
_cell_measurement_temperature 293(2)
_cell_measurement_theta_max 25.89
_cell_measurement_theta_min 4.31
_cell_volume 1850.4(11)
_computing_cell_refinement SMART
_computing_data_collection 'SMART (Bruker, 1998)'
_computing_data_reduction 'SAINT (Bruker, 1998)'
_computing_molecular_graphics 'ORTEP-3 (Farrugia, 1997)'
_computing_publication_material 'SHELXTL (Bruker, 1998)'
_computing_structure_refinement 'SHELXL97 (Sheldrick, 1997)'
_computing_structure_solution 'SHELXS97 (Sheldrick, 1997)'
_diffrn_ambient_temperature 293(2)
_diffrn_measured_fraction_theta_full 0.997
_diffrn_measured_fraction_theta_max 0.997
_diffrn_measurement_device_type 'Bruker SMART CCD area-detector'
_diffrn_measurement_method \f--\w
_diffrn_radiation_monochromator graphite
_diffrn_radiation_source 'fine-focus sealed tube'
_diffrn_radiation_type MoK\a
_diffrn_radiation_wavelength 0.71073
_diffrn_reflns_av_R_equivalents 0.0321
_diffrn_reflns_av_sigmaI/netI 0.0400
_diffrn_reflns_limit_h_max 48
_diffrn_reflns_limit_h_min -39
_diffrn_reflns_limit_k_max 5
_diffrn_reflns_limit_k_min -5
_diffrn_reflns_limit_l_max 12
_diffrn_reflns_limit_l_min -10
_diffrn_reflns_number 5007
_diffrn_reflns_theta_full 26.40
_diffrn_reflns_theta_max 26.40
_diffrn_reflns_theta_min 3.26
_diffrn_standards_decay_% 0
_diffrn_standards_interval_count 0
_diffrn_standards_interval_time 0
_diffrn_standards_number 0
_exptl_absorpt_coefficient_mu 0.309
_exptl_absorpt_correction_T_max 0.9409
_exptl_absorpt_correction_T_min 0.9241
_exptl_absorpt_correction_type multi-scan
_exptl_absorpt_process_details '(SADABS; Sheldrick, 1996; Blessing, 1995)'
_exptl_crystal_colour Colorless
_exptl_crystal_density_diffrn 1.366
_exptl_crystal_density_method 'not measured'
_exptl_crystal_description prism
_exptl_crystal_F_000 808
_exptl_crystal_size_max 0.26
_exptl_crystal_size_mid 0.24
_exptl_crystal_size_min 0.20
_refine_diff_density_max 0.242
_refine_diff_density_min -0.252
_refine_ls_extinction_method none
_refine_ls_goodness_of_fit_ref 1.039
_refine_ls_hydrogen_treatment constr
_refine_ls_matrix_type full
_refine_ls_number_parameters 114
_refine_ls_number_reflns 1889
_refine_ls_number_restraints 24
_refine_ls_restrained_S_all 1.032
_refine_ls_R_factor_all 0.0702
_refine_ls_R_factor_gt 0.0437
_refine_ls_shift/su_max 0.000
_refine_ls_shift/su_mean 0.000
_refine_ls_structure_factor_coef Fsqd
_refine_ls_weighting_details 'calc w = 1/[\s^2^(Fo^2^)+(0.0587P)^2^+0.5826P] where P = (Fo^2^+2Fc^2^)/3'
_refine_ls_weighting_scheme calc
_refine_ls_wR_factor_gt 0.1048
_refine_ls_wR_factor_ref 0.1154
_reflns_number_gt 1364
_reflns_number_total 1889
_reflns_threshold_expression I>2\s(I)
_cod_data_source_file dn6099.cif
_cod_data_source_block I
_cod_depositor_comments
;
The following automatic conversions were performed:
'_symmetry_cell_setting' value 'Monoclinic' changed to 'monoclinic'
according to '/home/saulius/struct/CIF-dictionaries/cif_core.dic'
dictionary named 'cif_core.dic' version 2.4.1 from 2010-06-29.

Automatic conversion script
Id: cif_fix_enum 1527 2010-12-29 10:47:43Z saulius 

The following automatic conversions were performed:

'_symmetry_cell_setting' value 'Monoclinic' changed to 'monoclinic'
according to /home/saulius/struct/CIF-dictionaries/cif_core.dic
dictionary named 'cif_core.dic' version 2.4.1 from 2010-06-29.

Automatic conversion script
Id: cif_fix_values 1715 2011-07-08 13:25:40Z adriana 
;
_cod_original_cell_volume 1850.3(11)
_cod_original_sg_symbol_H-M 'C 2/c'
_cod_database_code 2202621
_cod_database_fobs_code 2202621

loop_
_symmetry_equiv_pos_as_xyz
'x, y, z'
'-x, y, -z+1/2'
'x+1/2, y+1/2, z'
'-x+1/2, y+1/2, -z+1/2'
'-x, -y, -z'
'x, -y, z-1/2'
'-x+1/2, -y+1/2, -z'
'x+1/2, -y+1/2, z-1/2'

loop_
_atom_site_label
_atom_site_fract_x
_atom_site_fract_y
_atom_site_fract_z
_atom_site_U_iso_or_equiv
_atom_site_adp_type
_atom_site_calc_flag
_atom_site_refinement_flags
_atom_site_occupancy
_atom_site_disorder_assembly
_atom_site_disorder_group
_atom_site_type_symbol
S1 0.088217(14) 0.15400(12) 0.12154(6) 0.0376(2) Uani d U 1 . . S
O1 0.07100(4) 0.3183(4) 0.00845(17) 0.0547(5) Uani d U 1 . . O
O2 0.10514(5) 0.2996(4) 0.23712(18) 0.0589(5) Uani d U 1 . . O
C1 0.18422(6) 0.0650(5) 0.1538(3) 0.0491(6) Uani d . 1 . . C
H1 0.1859 -0.0586 0.2245 0.059 Uiso calc R 1 . . H
C2 0.21359(7) 0.2186(6) 0.1416(3) 0.0624(8) Uani d . 1 . . C
H2 0.2351 0.1960 0.2036 0.075 Uiso calc R 1 . . H
C3 0.21136(7) 0.4026(6) 0.0400(3) 0.0600(8) Uani d . 1 . . C
H3 0.2313 0.5064 0.0329 0.072 Uiso calc R 1 . . H
C4 0.17976(7) 0.4355(5) -0.0524(3) 0.0544(7) Uani d . 1 . . C
H4 0.1782 0.5621 -0.1219 0.065 Uiso calc R 1 . . H
C5 0.15038(7) 0.2803(5) -0.0420(2) 0.0443(6) Uani d . 1 . . C
H5 0.1291 0.3015 -0.1051 0.053 Uiso calc R 1 . . H
C6 0.15235(5) 0.0935(4) 0.0617(2) 0.0352(5) Uani d . 1 . . C
C7 0.12004(6) -0.0729(5) 0.0742(2) 0.0400(6) Uani d . 1 . . C
H7A 0.1270 -0.2188 0.1405 0.048 Uiso calc R 1 . . H
H7B 0.1094 -0.1618 -0.0100 0.048 Uiso calc R 1 . . H
C8 0.05618(6) -0.0745(5) 0.1629(2) 0.0402(6) Uani d . 1 . . C
H8A 0.0454 -0.1883 0.0864 0.048 Uiso calc R 1 . . H
H8B 0.0676 -0.1989 0.2343 0.048 Uiso calc R 1 . . H
C9 0.02760(6) 0.0979(5) 0.2064(3) 0.0453(6) Uani d . 1 . . C
H9A 0.0389 0.2192 0.2793 0.054 Uiso calc R 1 . . H
H9B 0.0157 0.2163 0.1332 0.054 Uiso calc R 1 . . H
C10 0.0000 -0.0828(7) 0.2500 0.0404(8) Uani d S 1 . . C
H10A 0.0117 -0.2023 0.3230 0.048 Uiso calc PR 0.50 . . H
H10B -0.0117 -0.2023 0.1770 0.048 Uiso calc PR 0.50 . . H

loop_
_atom_site_aniso_label
_atom_site_aniso_U_11
_atom_site_aniso_U_22
_atom_site_aniso_U_33
_atom_site_aniso_U_12
_atom_site_aniso_U_13
_atom_site_aniso_U_23
S1 0.0352(3) 0.0341(3) 0.0473(4) -0.0017(3) 0.0171(2) -0.0035(3)
O1 0.0525(10) 0.0523(11) 0.0609(11) 0.0068(9) 0.0166(9) 0.0120(9)
O2 0.0562(10) 0.0581(11) 0.0663(12) -0.0066(9) 0.0219(9) -0.0136(10)
C1 0.0444(14) 0.0501(15) 0.0550(16) 0.0053(11) 0.0164(12) 0.0068(12)
C2 0.0398(14) 0.0632(19) 0.082(2) -0.0001(13) 0.0095(14) -0.0012(17)
C3 0.0481(16) 0.0492(17) 0.093(2) -0.0102(12) 0.0367(16) -0.0094(15)
C4 0.0667(18) 0.0445(15) 0.0624(18) -0.0020(13) 0.0362(15) 0.0056(12)
C5 0.0493(14) 0.0441(14) 0.0427(13) -0.0014(11) 0.0171(11) -0.0012(11)
C6 0.0362(12) 0.0308(12) 0.0445(13) 0.0023(9) 0.0209(10) -0.0062(9)
C7 0.0408(13) 0.0322(12) 0.0516(15) 0.0012(10) 0.0200(11) -0.0053(10)
C8 0.0355(12) 0.0336(12) 0.0556(15) -0.0011(9) 0.0193(11) -0.0024(10)
C9 0.0371(12) 0.0399(14) 0.0647(16) 0.0002(10) 0.0236(12) 0.0000(11)
C10 0.0339(16) 0.0358(18) 0.054(2) 0.000 0.0162(15) 0.000

loop_
_atom_type_symbol
_atom_type_description
_atom_type_scat_dispersion_real
_atom_type_scat_dispersion_imag
_atom_type_scat_source
C C 0.0033 0.0016 'International Tables Vol C Tables 4.2.6.8 and 6.1.1.4'
H H 0.0000 0.0000 'International Tables Vol C Tables 4.2.6.8 and 6.1.1.4'
N N 0.0061 0.0033 'International Tables Vol C Tables 4.2.6.8 and 6.1.1.4'
O O 0.0106 0.0060 'International Tables Vol C Tables 4.2.6.8 and 6.1.1.4'
S S 0.1246 0.1234 'International Tables Vol C Tables 4.2.6.8 and 6.1.1.4'

loop_
_geom_angle_atom_site_label_1
_geom_angle_atom_site_label_2
_geom_angle_atom_site_label_3
_geom_angle_site_symmetry_1
_geom_angle_site_symmetry_3
_geom_angle
_geom_angle_publ_flag
O2 S1 O1 . . 117.35(12) y
O2 S1 C8 . . 108.11(11) y
O1 S1 C8 . . 108.36(11) y
O2 S1 C7 . . 108.59(11) y
O1 S1 C7 . . 108.94(11) y
C8 S1 C7 . . 104.77(10) y
C6 C1 C2 . . 120.3(2) ?
C6 C1 H1 . . 119.8 ?
C2 C1 H1 . . 119.8 ?
C3 C2 C1 . . 120.5(3) ?
C3 C2 H2 . . 119.7 ?
C1 C2 H2 . . 119.7 ?
C2 C3 C4 . . 120.0(2) ?
C2 C3 H3 . . 120.0 ?
C4 C3 H3 . . 120.0 ?
C3 C4 C5 . . 119.8(2) ?
C3 C4 H4 . . 120.1 ?
C5 C4 H4 . . 120.1 ?
C4 C5 C6 . . 120.5(2) ?
C4 C5 H5 . . 119.7 ?
C6 C5 H5 . . 119.7 ?
C1 C6 C5 . . 118.7(2) ?
C1 C6 C7 . . 120.8(2) ?
C5 C6 C7 . . 120.5(2) ?
C6 C7 S1 . . 109.77(15) ?
C6 C7 H7A . . 109.7 ?
S1 C7 H7A . . 109.7 ?
C6 C7 H7B . . 109.7 ?
S1 C7 H7B . . 109.7 ?
H7A C7 H7B . . 108.2 ?
C9 C8 S1 . . 109.37(16) ?
C9 C8 H8A . . 109.8 ?
S1 C8 H8A . . 109.8 ?
C9 C8 H8B . . 109.8 ?
S1 C8 H8B . . 109.8 ?
H8A C8 H8B . . 108.2 ?
C10 C9 C8 . . 112.7(2) ?
C10 C9 H9A . . 109.0 ?
C8 C9 H9A . . 109.0 ?
C10 C9 H9B . . 109.0 ?
C8 C9 H9B . . 109.0 ?
H9A C9 H9B . . 107.8 ?
C9 C10 C9 . 2 110.8(3) ?
C9 C10 H10A . . 109.5 ?
C9 C10 H10A 2 . 109.5 ?
C9 C10 H10B . . 109.5 ?
C9 C10 H10B 2 . 109.5 ?
H10A C10 H10B . . 108.1 ?

loop_
_geom_bond_atom_site_label_1
_geom_bond_atom_site_label_2
_geom_bond_site_symmetry_2
_geom_bond_distance
_geom_bond_publ_flag
S1 O2 . 1.4060(18) y
S1 O1 . 1.4368(18) y
S1 C8 . 1.772(2) y
S1 C7 . 1.787(2) y
C1 C6 . 1.377(3) ?
C1 C2 . 1.379(3) ?
C1 H1 . 0.9300 ?
C2 C3 . 1.356(4) ?
C2 H2 . 0.9300 ?
C3 C4 . 1.373(4) ?
C3 H3 . 0.9300 ?
C4 C5 . 1.378(3) ?
C4 H4 . 0.9300 ?
C5 C6 . 1.382(3) ?
C5 H5 . 0.9300 ?
C6 C7 . 1.508(3) ?
C7 H7A . 0.9700 ?
C7 H7B . 0.9700 ?
C8 C9 . 1.524(3) ?
C8 H8A . 0.9700 ?
C8 H8B . 0.9700 ?
C9 C10 . 1.517(3) ?
C9 H9A . 0.9700 ?
C9 H9B . 0.9700 ?
C10 C9 2 1.517(3) ?
C10 H10A . 0.9700 ?
C10 H10B . 0.9700 ?
